data_8101608
loop_
_publ_author_name
'Z\"urcher, Fabio'
'Nesper, Reinhard'

_publ_section_title
;
Crystal structure of tri(barium, strontium) tetragermanide, 
Ba~2.37~Sr~0.63~Ge~4~
;
_journal_issue 4
_journal_name_full 'Zeitschrift f\"ur Kristallographie - New Crystal Structures'
_journal_page_first 421
_journal_page_last 422
_journal_volume 214
_journal_year 1999
_chemical_formula_moiety Ba2.37Sr0.63Ge4
_chemical_formula_structural 'Ba2.37 Sr0.63 Ge4'
_chemical_formula_sum 'Ba2.37 Ge4 Sr0.63'
_chemical_formula_weight 671.30
_space_group_IT_number 136
_symmetry_cell_setting tetragonal
_symmetry_space_group_name_Hall '-P 4n 2n'
_symmetry_space_group_name_H-M 'P 42/m n m'
_cell_angle_alpha 90.00
_cell_angle_beta 90.00
_cell_angle_gamma 90.00
_cell_formula_units_Z 4
_cell_length_a 8.536(4)
_cell_length_b 8.536(4)
_cell_length_c 11.804(6)
_cell_measurement_temperature 298(2)
_cell_volume 860.1(7)
_diffrn_ambient_temperature 298(2)
_exptl_crystal_density_diffrn 5.184
_refine_ls_R_factor_obs 0.0226
_refine_ls_wR_factor_obs 0.0545
_cod_database_code 8101608

loop_
_symmetry_equiv_pos_as_xyz
'x, y, z'
'-x, -y, z'
'-y+1/2, x+1/2, z+1/2'
'y+1/2, -x+1/2, z+1/2'
'-x+1/2, y+1/2, -z+1/2'
'x+1/2, -y+1/2, -z+1/2'
'y, x, -z'
'-y, -x, -z'
'-x, -y, -z'
'x, y, -z'
'y-1/2, -x-1/2, -z-1/2'
'-y-1/2, x-1/2, -z-1/2'
'x-1/2, -y-1/2, z-1/2'
'-x-1/2, y-1/2, z-1/2'
'-y, -x, z'
'y, x, z'

loop_
_atom_site_aniso_label
_atom_site_aniso_U_11
_atom_site_aniso_U_22
_atom_site_aniso_U_33
_atom_site_aniso_U_23
_atom_site_aniso_U_13
_atom_site_aniso_U_12
Ba1 0.01832(17) 0.01832(17) 0.0296(2) 0.000 0.000 0.00079(18)
Ba2 0.0176(2) 0.0176(2) 0.0180(2) 0.000 0.000 0.00036(19)
Sr2 0.0176(2) 0.0176(2) 0.0180(2) 0.000 0.000 0.00036(19)
Ba3 0.0177(2) 0.0177(2) 0.0211(2) 0.000 0.000 0.000
Sr3 0.0177(2) 0.0177(2) 0.0211(2) 0.000 0.000 0.000
Ge1 0.0173(3) 0.0203(3) 0.0216(2) 0.000 0.000 0.0008(2)
Ge2 0.0204(2) 0.0204(2) 0.0270(3) 0.00397(16) 0.00397(16) 0.0006(2)

loop_
_atom_site_label
_atom_site_type_symbol
_atom_site_fract_x
_atom_site_fract_y
_atom_site_fract_z
_atom_site_U_iso_or_equiv
_atom_site_thermal_displace_type
_atom_site_occupancy
_atom_site_calc_flag
_atom_site_refinement_flags
_atom_site_disorder_group
Ba1 Ba 0.83639(4) 0.16361(4) 0.0000 0.02209(13) Uani 1 d S .
Ba2 Ba 0.0000 0.0000 0.33039(4) 0.01775(17) Uani 0.682(7) d SP .
Sr2 Sr 0.0000 0.0000 0.33039(4) 0.01775(17) Uani 0.318(7) d SP .
Ba3 Ba 0.0000 0.5000 0.2500 0.01882(18) Uani 0.686(7) d SP .
Sr3 Sr 0.0000 0.5000 0.2500 0.01882(18) Uani 0.314(7) d SP .
Ge1 Ge 0.41279(8) 0.19769(7) 0.0000 0.01975(15) Uani 1 d S .
Ge2 Ge 0.19996(6) 0.19996(6) 0.15314(5) 0.02261(16) Uani 1 d S .

loop_
_geom_bond_atom_site_label_1
_geom_bond_atom_site_label_2
_geom_bond_distance
_geom_bond_site_symmetry_2
_geom_bond_publ_flag
Ba1 Ge2 3.6050(7) 9_655 ?
Ba1 Ge2 3.6049(7) 1_655 ?
Ba1 Ge2 3.6049(7) 10_655 ?
Ba1 Ge2 3.6049(7) 2_655 ?
Ba1 Ge1 3.6277(8) . ?
Ba1 Ge1 3.6277(8) 15_665 ?
Ba1 Ge1 3.7465(7) 7_655 ?
Ba1 Ge1 3.7465(7) 9_655 ?
Ba1 Ba1 3.9503(11) 9_755 ?
Ba1 Ba3 4.3479(4) 1_655 ?
Ba1 Ba3 4.3479(4) 13_665 ?
Ba1 Ba3 4.3479(4) 5_545 ?
Ba1 Ba3 4.3479(4) 9_665 ?
Ba1 Ba2 4.3715(7) 1_655 ?
Ba1 Ba2 4.3715(7) 9_655 ?
Ba1 Ge2 4.4131(9) 4_554 ?
Ba1 Ge2 4.4131(9) 11_666 ?
Ba1 Ba2 4.5277(6) 3_554 ?
Ba1 Ba2 4.5277(6) 11_666 ?
Ba1 Ge1 4.9289(8) 1_655 ?
Ba2 Ge2 3.1944(8) . ?
Ba2 Ge2 3.1944(8) 2 ?
Ba2 Ge1 3.3499(6) 13_566 ?
Ba2 Ge1 3.3499(6) 3_545 ?
Ba2 Ge1 3.3499(6) 5_545 ?
Ba2 Ge1 3.3499(6) 11_566 ?
Ba2 Ge2 3.6274(8) 12_656 ?
Ba2 Ge2 3.6274(8) 11_566 ?
Ba2 Ba2 4.0040(11) 9_556 ?
Ba2 Ba1 4.3715(7) 1_455 ?
Ba2 Ba1 4.3715(7) 9_655 ?
Ba2 Ba3 4.3724(4) 5_445 ?
Ba2 Ba3 4.3724(4) 1_545 ?
Ba2 Ba3 4.3724(4) . ?
Ba2 Ba3 4.3724(4) 5_545 ?
Ba2 Ba1 4.5277(6) 3_545 ?
Ba2 Ba1 4.5277(6) 11_566 ?
Ba2 Ge2 5.2568(9) 3_545 ?
Ba2 Ge2 5.2568(9) 4_455 ?
Ba3 Ge2 3.2834(4) . ?
Ba3 Ge2 3.2834(4) 12_666 ?
Ba3 Ge2 3.2834(4) 11_566 ?
Ba3 Ge2 3.2834(4) 2_565 ?
Ba3 Ge1 3.4799(5) 7 ?
Ba3 Ge1 3.4799(5) 5 ?
Ba3 Ge1 3.4799(5) 15_565 ?
Ba3 Ge1 3.4799(5) 13_566 ?
Ba3 Ba1 4.3479(4) 1_455 ?
Ba3 Ba1 4.3479(4) 3_545 ?
Ba3 Ba1 4.3479(4) 11_576 ?
Ba3 Ba1 4.3479(4) 9_665 ?
Ba3 Ba2 4.3724(4) 1_565 ?
Ba3 Ba2 4.3724(4) 11_566 ?
Ba3 Ba2 4.3724(4) 11_666 ?
Ba3 Ge1 5.2711(7) 3 ?
Ba3 Ge1 5.2711(7) 9_565 ?
Ba3 Ge1 5.2711(7) 11_566 ?
Ba3 Ge1 5.2711(7) . ?
Ge1 Ge2 2.5630(8) 10 ?
Ge1 Ge2 2.5630(8) . ?
Ge1 Ge1 2.5968(13) 7 ?
Ge1 Ba2 3.3499(6) 11_666 ?
Ge1 Ba2 3.3499(6) 3_554 ?
Ge1 Ba3 3.4799(5) 13_665 ?
Ge1 Ba3 3.4799(5) 5_545 ?
Ge1 Ge1 3.6889(13) 9_655 ?
Ge1 Ba1 3.7465(7) 9_655 ?
Ge1 Ge1 4.7025(13) 15_665 ?
Ge1 Ge2 4.8513(8) 11_666 ?
Ge1 Ge2 4.8513(8) 4_554 ?
Ge1 Ba1 4.9290(8) 1_455 ?
Ge1 Ge2 5.0713(7) 2_655 ?
Ge1 Ge2 5.0713(7) 9_655 ?
Ge1 Ba3 5.2711(7) 9_565 ?
Ge1 Ge1 5.3718(13) 9_665 ?
Ge2 Ge1 2.5630(8) 7 ?
Ge2 Ba3 3.2834(4) 5_545 ?
Ge2 Ba1 3.6050(7) 9_655 ?
Ge2 Ba1 3.6050(7) 1_455 ?
Ge2 Ge2 3.6153(13) 10 ?
Ge2 Ba2 3.6274(8) 11_666 ?
Ge2 Ba1 4.4130(9) 3_545 ?
Ge2 Ge2 4.8279(15) 2 ?
Ge2 Ge1 4.8513(8) 13_566 ?
Ge2 Ge1 4.8513(8) 3_545 ?
Ge2 Ge2 4.9169(7) 12_666 ?
Ge2 Ge2 4.9169(7) 11_666 ?
Ge2 Ge2 4.9169(7) 12_656 ?
Ge2 Ge2 4.9169(7) 11_566 ?
Ge2 Ge1 5.0713(7) 9_655 ?
Ge2 Ge1 5.0713(7) 15_565 ?
Ge2 Ba2 5.2568(9) 3_554 ?
